data_1559857
loop_
_publ_author_name
'R\'ios, Pablo'
'Borge, Javier'
'Fern\'andez de C\'ordova, Francisco'
'Sciortino, Giuseppe'
'Lled\'os, Agust\'i'
'Rodr\'iguez, Amor'

_publ_section_title
;
 Ambiphilic boryl groups in a neutral Ni(ii) complex: a new activation
 mode of H<sub>2</sub>.
;
_journal_issue 7
_journal_name_full 'Chemical science'
_journal_page_first 2540
_journal_page_last 2548
_journal_paper_doi 10.1039/d0sc06014c
_journal_volume 12
_journal_year 2020
_chemical_formula_moiety 'C20 H24 B2 N2 O4'
_chemical_formula_sum 'C20 H24 B2 N2 O4'
_chemical_formula_weight 378.03
_chemical_properties_physical Air-sensitive,Moisture-sensitive,Oxygen-sensitive
_space_group_crystal_system monoclinic
_space_group_IT_number 14
_space_group_name_Hall '-P 2yn'
_space_group_name_H-M_alt 'P 1 21/n 1'
_atom_sites_solution_hydrogens geom
_atom_sites_solution_primary dual
_audit_creation_date 2020-09-09
_audit_creation_method
;
Olex2 1.3
(compiled 2020.07.31 svn.rc2a77460 for OlexSys, GUI svn.r6145)
;
_audit_update_record
;
2020-10-22 deposited with the CCDC.	2020-12-22 downloaded from the CCDC.
;
_cell_angle_alpha 90
_cell_angle_beta 106.121(8)
_cell_angle_gamma 90
_cell_formula_units_Z 4
_cell_length_a 9.273(2)
_cell_length_b 18.201(4)
_cell_length_c 11.690(3)
_cell_measurement_reflns_used 9938
_cell_measurement_temperature 208.0
_cell_measurement_theta_max 30.48
_cell_measurement_theta_min 2.49
_cell_volume 1895.4(8)
_computing_molecular_graphics 'Olex2 1.3 (Dolomanov et al., 2009)'
_computing_publication_material 'Olex2 1.3 (Dolomanov et al., 2009)'
_computing_structure_refinement 'XL  (Sheldrick, 2008)'
_computing_structure_solution 'SHELXT 2014/5 (Sheldrick, 2014)'
_diffrn_ambient_temperature 208.0
_diffrn_measured_fraction_theta_full 0.994
_diffrn_measured_fraction_theta_max 0.991
_diffrn_measurement_device_type 'Bruker APEX-II CCD'
_diffrn_measurement_method '\f and \w scans'
_diffrn_radiation_type MoK\a
_diffrn_radiation_wavelength 0.71073
_diffrn_reflns_av_R_equivalents 0.0483
_diffrn_reflns_av_unetI/netI 0.0423
_diffrn_reflns_Laue_measured_fraction_full 0.994
_diffrn_reflns_Laue_measured_fraction_max 0.991
_diffrn_reflns_limit_h_max 12
_diffrn_reflns_limit_h_min -13
_diffrn_reflns_limit_k_max 25
_diffrn_reflns_limit_k_min -25
_diffrn_reflns_limit_l_max 16
_diffrn_reflns_limit_l_min -16
_diffrn_reflns_number 24762
_diffrn_reflns_point_group_measured_fraction_full 0.994
_diffrn_reflns_point_group_measured_fraction_max 0.991
_diffrn_reflns_theta_full 25.242
_diffrn_reflns_theta_max 30.483
_diffrn_reflns_theta_min 2.131
_diffrn_source_current 1.4
_diffrn_source_power 0.07
_diffrn_source_voltage 50.0
_diffrn_standards_number 0
_exptl_absorpt_coefficient_mu 0.090
_exptl_absorpt_correction_T_max 0.7461
_exptl_absorpt_correction_T_min 0.6256
_exptl_absorpt_correction_type multi-scan
_exptl_absorpt_process_details
;
SADABS-2016/2 (Bruker,2016/2) was used for absorption correction.
wR2(int) was 0.1221 before and 0.0737 after correction.
The Ratio of minimum to maximum transmission is 0.8385.
The \l/2 correction factor is Not present.
;
_exptl_crystal_colour colourless
_exptl_crystal_colour_primary colourless
_exptl_crystal_density_diffrn 1.325
_exptl_crystal_description Block
_exptl_crystal_F_000 800
_exptl_crystal_size_max 0.9
_exptl_crystal_size_mid 0.6
_exptl_crystal_size_min 0.5
_refine_diff_density_max 0.466
_refine_diff_density_min -0.303
_refine_diff_density_rms 0.042
_refine_ls_extinction_method none
_refine_ls_goodness_of_fit_ref 1.047
_refine_ls_hydrogen_treatment constr
_refine_ls_matrix_type full
_refine_ls_number_parameters 253
_refine_ls_number_reflns 5723
_refine_ls_number_restraints 0
_refine_ls_restrained_S_all 1.047
_refine_ls_R_factor_all 0.0702
_refine_ls_R_factor_gt 0.0522
_refine_ls_shift/su_max 0.000
_refine_ls_shift/su_mean 0.000
_refine_ls_structure_factor_coef Fsqd
_refine_ls_weighting_details 'w=1/[\s^2^(Fo^2^)+(0.0692P)^2^+0.4126P] where P=(Fo^2^+2Fc^2^)/3'
_refine_ls_weighting_scheme calc
_refine_ls_wR_factor_gt 0.1393
_refine_ls_wR_factor_ref 0.1548
_reflns_Friedel_coverage 0.000
_reflns_number_gt 4343
_reflns_number_total 5723
_reflns_threshold_expression 'I > 2\s(I)'
_cod_data_source_file d0sc06014c3.cif
_cod_data_source_block ar00320a_0m
_cod_depositor_comments
;Adding full bibliography for 1559856--1559859.cif.

 Adding full bibliography for 1559856--1559859.cif.
;
_cod_original_cell_volume 1895.4(7)
_cod_database_code 1559857
_shelx_shelxl_version_number 2018/3
_shelx_space_group_comment
;
The symmetry employed for this shelxl refinement is uniquely defined
by the following loop, which should always be used as a source of
symmetry information in preference to the above space-group names.
They are only intended as comments.
;
_shelx_estimated_absorpt_t_max 0.956
_shelx_estimated_absorpt_t_min 0.923
_olex2_refinement_description
;
1. Fixed Uiso
 At 1.2 times of:
  All C(H) groups, All C(H,H) groups
2.a Secondary CH2 refined with riding coordinates:
 C16(H16A,H16B), C15(H15A,H15B), C14(H14A,H14B), C13(H13A,H13B), C20(H20A,
 H20B), C19(H19A,H19B), C18(H18A,H18B), C17(H17A,H17B)
2.b Aromatic/amide H refined with riding coordinates:
 C5(H5), C6(H6), C9(H9), C10(H10), C4(H4), C11(H11), C12(H12), C3(H3)
;
_olex2_submission_special_instructions 'No special instructions were received'

loop_
_space_group_symop_operation_xyz
'x, y, z'
'-x+1/2, y+1/2, -z+1/2'
'-x, -y, -z'
'x-1/2, -y-1/2, z-1/2'

loop_
_atom_site_label
_atom_site_type_symbol
_atom_site_fract_x
_atom_site_fract_y
_atom_site_fract_z
_atom_site_U_iso_or_equiv
_atom_site_adp_type
_atom_site_occupancy
_atom_site_site_symmetry_order
_atom_site_calc_flag
_atom_site_refinement_flags_posn
_atom_site_refinement_flags_adp
_atom_site_refinement_flags_occupancy
_atom_site_disorder_assembly
_atom_site_disorder_group
O1 O 0.32173(11) 0.35133(5) 0.13573(8) 0.0443(2) Uani 1 1 d . . . . .
O4 O 0.65271(11) 0.51491(5) 0.36673(7) 0.0403(2) Uani 1 1 d . . . . .
B2 B 0.56616(16) 0.48714(8) 0.25188(11) 0.0337(3) Uani 1 1 d . . . . .
O3 O 0.60154(10) 0.53215(5) 0.16004(7) 0.0375(2) Uani 1 1 d . . . . .
O2 O 0.39974(11) 0.35141(5) 0.34486(8) 0.0439(2) Uani 1 1 d . . . . .
N1 N 0.39319(12) 0.47663(6) 0.24041(9) 0.0353(2) Uani 1 1 d . . . . .
N2 N 0.58578(11) 0.39951(6) 0.23611(9) 0.0348(2) Uani 1 1 d . . . . .
C5 C 0.06061(19) 0.21003(9) 0.1842(2) 0.0638(5) Uani 1 1 d . . . . .
H5 H -0.017317 0.178394 0.144391 0.077 Uiso 1 1 calc R U . . .
C6 C 0.12817(17) 0.25553(8) 0.11765(16) 0.0525(4) Uani 1 1 d . . . . .
H6 H 0.098158 0.254829 0.033959 0.063 Uiso 1 1 calc R U . . .
C1 C 0.24044(14) 0.30134(7) 0.18003(13) 0.0403(3) Uani 1 1 d . . . . .
C8 C 0.74671(14) 0.56683(7) 0.34184(11) 0.0357(3) Uani 1 1 d . . . . .
C9 C 0.85656(16) 0.60609(8) 0.42120(13) 0.0476(3) Uani 1 1 d . . . . .
H9 H 0.875529 0.599756 0.503863 0.057 Uiso 1 1 calc R U . . .
C10 C 0.93917(18) 0.65608(8) 0.37335(16) 0.0551(4) Uani 1 1 d . . . . .
H10 H 1.015609 0.683800 0.424962 0.066 Uiso 1 1 calc R U . . .
C4 C 0.10616(19) 0.21056(8) 0.3079(2) 0.0628(5) Uani 1 1 d . . . . .
H4 H 0.058277 0.179353 0.350023 0.075 Uiso 1 1 calc R U . . .
C16 C 0.28690(15) 0.50761(8) 0.12992(13) 0.0452(3) Uani 1 1 d . . . . .
H16A H 0.287241 0.477925 0.060058 0.054 Uiso 1 1 calc R U . . .
H16B H 0.313804 0.558300 0.116391 0.054 Uiso 1 1 calc R U . . .
C15 C 0.1351(2) 0.50456(15) 0.1546(2) 0.0792(6) Uani 1 1 d . . . . .
H15A H 0.077983 0.549429 0.126166 0.095 Uiso 1 1 calc R U . . .
H15B H 0.077455 0.462311 0.114180 0.095 Uiso 1 1 calc R U . . .
C14 C 0.1644(2) 0.49745(15) 0.28685(19) 0.0780(6) Uani 1 1 d . . . . .
H14A H 0.130907 0.449409 0.307439 0.094 Uiso 1 1 calc R U . . .
H14B H 0.111254 0.535896 0.317622 0.094 Uiso 1 1 calc R U . . .
C13 C 0.33351(17) 0.50565(9) 0.33859(14) 0.0484(3) Uani 1 1 d . . . . .
H13A H 0.361699 0.557194 0.356042 0.058 Uiso 1 1 calc R U . . .
H13B H 0.370113 0.476573 0.411460 0.058 Uiso 1 1 calc R U . . .
C7 C 0.71692(13) 0.57701(6) 0.21942(11) 0.0343(2) Uani 1 1 d . . . . .
C11 C 0.91041(17) 0.66537(8) 0.25183(16) 0.0533(4) Uani 1 1 d . . . . .
H11 H 0.968735 0.698864 0.222590 0.064 Uiso 1 1 calc R U . . .
C12 C 0.79700(16) 0.62632(7) 0.17136(13) 0.0435(3) Uani 1 1 d . . . . .
H12 H 0.776222 0.633239 0.088689 0.052 Uiso 1 1 calc R U . . .
C20 C 0.62066(16) 0.37799(8) 0.12240(12) 0.0433(3) Uani 1 1 d . . . . .
H20A H 0.573328 0.411904 0.057756 0.052 Uiso 1 1 calc R U . . .
H20B H 0.585802 0.327977 0.098647 0.052 Uiso 1 1 calc R U . . .
C19 C 0.79107(18) 0.38269(12) 0.15262(17) 0.0639(5) Uani 1 1 d . . . . .
H19A H 0.822372 0.429985 0.127317 0.077 Uiso 1 1 calc R U . . .
H19B H 0.831214 0.343088 0.113609 0.077 Uiso 1 1 calc R U . . .
C18 C 0.8454(2) 0.37485(13) 0.28794(19) 0.0738(5) Uani 1 1 d . . . . .
H18A H 0.913659 0.332860 0.309998 0.089 Uiso 1 1 calc R U . . .
H18B H 0.898721 0.419314 0.323855 0.089 Uiso 1 1 calc R U . . .
C17 C 0.70707(16) 0.36316(8) 0.33031(14) 0.0487(3) Uani 1 1 d . . . . .
H17A H 0.686280 0.310703 0.336033 0.058 Uiso 1 1 calc R U . . .
H17B H 0.718535 0.386221 0.408080 0.058 Uiso 1 1 calc R U . . .
C2 C 0.28666(15) 0.30148(7) 0.30421(12) 0.0396(3) Uani 1 1 d . . . . .
C3 C 0.22096(18) 0.25625(8) 0.37063(16) 0.0505(4) Uani 1 1 d . . . . .
H3 H 0.252553 0.256440 0.454308 0.061 Uiso 1 1 calc R U . . .
B1 B 0.41746(16) 0.38862(8) 0.23915(12) 0.0366(3) Uani 1 1 d . . . . .

loop_
_atom_site_aniso_label
_atom_site_aniso_U_11
_atom_site_aniso_U_22
_atom_site_aniso_U_33
_atom_site_aniso_U_23
_atom_site_aniso_U_13
_atom_site_aniso_U_12
O1 0.0445(5) 0.0532(6) 0.0336(4) -0.0016(4) 0.0083(4) -0.0177(4)
O4 0.0448(5) 0.0479(5) 0.0279(4) -0.0026(3) 0.0097(4) -0.0125(4)
B2 0.0352(6) 0.0388(6) 0.0275(6) 0.0000(5) 0.0093(5) -0.0055(5)
O3 0.0400(5) 0.0429(5) 0.0289(4) 0.0003(3) 0.0087(3) -0.0106(4)
O2 0.0479(5) 0.0488(5) 0.0345(4) 0.0059(4) 0.0107(4) -0.0122(4)
N1 0.0345(5) 0.0411(5) 0.0310(5) 0.0015(4) 0.0105(4) -0.0033(4)
N2 0.0339(5) 0.0386(5) 0.0309(5) 0.0004(4) 0.0073(4) -0.0034(4)
C5 0.0448(8) 0.0404(7) 0.1049(15) -0.0007(8) 0.0187(9) -0.0107(6)
C6 0.0408(7) 0.0436(7) 0.0687(10) -0.0075(7) 0.0080(7) -0.0072(6)
C1 0.0354(6) 0.0361(6) 0.0496(7) -0.0004(5) 0.0122(5) -0.0041(5)
C8 0.0352(6) 0.0346(5) 0.0369(6) -0.0037(4) 0.0095(5) -0.0030(4)
C9 0.0469(7) 0.0469(7) 0.0430(7) -0.0081(6) 0.0026(6) -0.0061(6)
C10 0.0479(8) 0.0443(7) 0.0653(10) -0.0074(7) 0.0030(7) -0.0134(6)
C4 0.0520(9) 0.0414(7) 0.1018(15) 0.0192(8) 0.0323(9) -0.0031(6)
C16 0.0396(7) 0.0514(7) 0.0418(7) 0.0102(6) 0.0069(5) 0.0002(6)
C15 0.0409(8) 0.1159(17) 0.0801(14) 0.0252(12) 0.0154(9) 0.0102(10)
C14 0.0509(10) 0.1137(17) 0.0787(13) 0.0207(12) 0.0338(9) 0.0180(10)
C13 0.0522(8) 0.0529(8) 0.0481(8) -0.0031(6) 0.0269(7) -0.0009(6)
C7 0.0332(5) 0.0330(5) 0.0366(6) -0.0010(4) 0.0096(4) -0.0019(4)
C11 0.0459(7) 0.0410(7) 0.0724(10) 0.0043(7) 0.0153(7) -0.0113(6)
C12 0.0447(7) 0.0400(6) 0.0477(7) 0.0058(5) 0.0160(6) -0.0039(5)
C20 0.0438(7) 0.0466(7) 0.0424(7) -0.0096(5) 0.0167(5) -0.0051(5)
C19 0.0437(8) 0.0809(12) 0.0714(11) -0.0102(9) 0.0234(8) 0.0032(8)
C18 0.0418(8) 0.0925(14) 0.0816(13) 0.0054(11) 0.0081(8) 0.0108(9)
C17 0.0450(7) 0.0443(7) 0.0486(8) 0.0068(6) -0.0005(6) 0.0013(6)
C2 0.0376(6) 0.0348(6) 0.0489(7) 0.0057(5) 0.0161(5) -0.0002(5)
C3 0.0504(8) 0.0405(7) 0.0675(9) 0.0165(6) 0.0279(7) 0.0050(6)
B1 0.0373(7) 0.0423(7) 0.0296(6) 0.0015(5) 0.0083(5) -0.0092(5)

loop_
_atom_type_symbol
_atom_type_description
_atom_type_scat_dispersion_real
_atom_type_scat_dispersion_imag
_atom_type_scat_source
C C 0.0033 0.0016 'International Tables Vol C Tables 4.2.6.8 and 6.1.1.4'
H H 0.0000 0.0000 'International Tables Vol C Tables 4.2.6.8 and 6.1.1.4'
B B 0.0013 0.0007 'International Tables Vol C Tables 4.2.6.8 and 6.1.1.4'
N N 0.0061 0.0033 'International Tables Vol C Tables 4.2.6.8 and 6.1.1.4'
O O 0.0106 0.0060 'International Tables Vol C Tables 4.2.6.8 and 6.1.1.4'

loop_
_geom_angle_atom_site_label_1
_geom_angle_atom_site_label_2
_geom_angle_atom_site_label_3
_geom_angle
_geom_angle_site_symmetry_1
_geom_angle_site_symmetry_3
_geom_angle_publ_flag
C1 O1 B1 105.57(10) . . ?
C8 O4 B2 105.35(9) . . ?
O4 B2 O3 107.82(10) . . ?
O4 B2 N1 114.05(10) . . ?
O4 B2 N2 113.41(10) . . ?
O3 B2 N1 115.79(10) . . ?
O3 B2 N2 114.42(10) . . ?
N1 B2 N2 90.83(9) . . ?
C7 O3 B2 105.37(9) . . ?
C2 O2 B1 105.65(10) . . ?
B2 N1 B1 88.87(9) . . ?
C16 N1 B2 115.81(10) . . ?
C16 N1 C13 103.43(11) . . ?
C16 N1 B1 115.08(10) . . ?
C13 N1 B2 118.19(10) . . ?
C13 N1 B1 115.90(10) . . ?
C20 N2 B2 114.51(10) . . ?
C20 N2 B1 116.25(10) . . ?
C17 N2 B2 115.94(10) . . ?
C17 N2 C20 103.51(11) . . ?
C17 N2 B1 118.26(10) . . ?
B1 N2 B2 88.75(9) . . ?
C6 C5 H5 119.3 . . ?
C4 C5 H5 119.3 . . ?
C4 C5 C6 121.43(15) . . ?
C5 C6 H6 121.5 . . ?
C1 C6 C5 117.03(16) . . ?
C1 C6 H6 121.5 . . ?
O1 C1 C6 128.08(14) . . ?
O1 C1 C2 110.45(11) . . ?
C6 C1 C2 121.46(13) . . ?
O4 C8 C9 127.72(12) . . ?
O4 C8 C7 110.71(10) . . ?
C9 C8 C7 121.57(12) . . ?
C8 C9 H9 121.5 . . ?
C8 C9 C10 116.95(14) . . ?
C10 C9 H9 121.5 . . ?
C9 C10 H10 119.4 . . ?
C11 C10 C9 121.27(13) . . ?
C11 C10 H10 119.4 . . ?
C5 C4 H4 119.3 . . ?
C3 C4 C5 121.37(15) . . ?
C3 C4 H4 119.3 . . ?
N1 C16 H16A 110.9 . . ?
N1 C16 H16B 110.9 . . ?
N1 C16 C15 104.20(12) . . ?
H16A C16 H16B 108.9 . . ?
C15 C16 H16A 110.9 . . ?
C15 C16 H16B 110.9 . . ?
C16 C15 H15A 110.4 . . ?
C16 C15 H15B 110.4 . . ?
H15A C15 H15B 108.6 . . ?
C14 C15 C16 106.74(15) . . ?
C14 C15 H15A 110.4 . . ?
C14 C15 H15B 110.4 . . ?
C15 C14 H14A 110.6 . . ?
C15 C14 H14B 110.6 . . ?
C15 C14 C13 105.83(15) . . ?
H14A C14 H14B 108.7 . . ?
C13 C14 H14A 110.6 . . ?
C13 C14 H14B 110.6 . . ?
N1 C13 C14 102.67(13) . . ?
N1 C13 H13A 111.2 . . ?
N1 C13 H13B 111.2 . . ?
C14 C13 H13A 111.2 . . ?
C14 C13 H13B 111.2 . . ?
H13A C13 H13B 109.1 . . ?
O3 C7 C8 110.20(10) . . ?
O3 C7 C12 127.84(12) . . ?
C12 C7 C8 121.96(12) . . ?
C10 C11 H11 119.2 . . ?
C10 C11 C12 121.68(14) . . ?
C12 C11 H11 119.2 . . ?
C7 C12 C11 116.55(13) . . ?
C7 C12 H12 121.7 . . ?
C11 C12 H12 121.7 . . ?
N2 C20 H20A 110.9 . . ?
N2 C20 H20B 110.9 . . ?
N2 C20 C19 104.13(11) . . ?
H20A C20 H20B 108.9 . . ?
C19 C20 H20A 110.9 . . ?
C19 C20 H20B 110.9 . . ?
C20 C19 H19A 110.8 . . ?
C20 C19 H19B 110.8 . . ?
C20 C19 C18 104.93(14) . . ?
H19A C19 H19B 108.8 . . ?
C18 C19 H19A 110.8 . . ?
C18 C19 H19B 110.8 . . ?
C19 C18 H18A 110.4 . . ?
C19 C18 H18B 110.4 . . ?
H18A C18 H18B 108.6 . . ?
C17 C18 C19 106.63(14) . . ?
C17 C18 H18A 110.4 . . ?
C17 C18 H18B 110.4 . . ?
N2 C17 C18 103.29(13) . . ?
N2 C17 H17A 111.1 . . ?
N2 C17 H17B 111.1 . . ?
C18 C17 H17A 111.1 . . ?
C18 C17 H17B 111.1 . . ?
H17A C17 H17B 109.1 . . ?
O2 C2 C1 110.29(11) . . ?
O2 C2 C3 127.90(14) . . ?
C3 C2 C1 121.80(13) . . ?
C4 C3 H3 121.6 . . ?
C2 C3 C4 116.90(16) . . ?
C2 C3 H3 121.6 . . ?
O1 B1 O2 107.55(10) . . ?
O1 B1 N1 114.54(10) . . ?
O1 B1 N2 114.69(11) . . ?
O2 B1 N1 113.79(11) . . ?
O2 B1 N2 114.89(10) . . ?
N2 B1 N1 90.95(9) . . ?

loop_
_geom_bond_atom_site_label_1
_geom_bond_atom_site_label_2
_geom_bond_distance
_geom_bond_site_symmetry_2
_geom_bond_publ_flag
O1 C1 1.3715(16) . ?
O1 B1 1.4540(16) . ?
O4 B2 1.4505(15) . ?
O4 C8 1.3705(15) . ?
B2 O3 1.4585(15) . ?
B2 N1 1.5835(17) . ?
B2 N2 1.6215(18) . ?
O3 C7 1.3714(14) . ?
O2 C2 1.3691(16) . ?
O2 B1 1.4578(16) . ?
N1 C16 1.5002(16) . ?
N1 C13 1.5018(17) . ?
N1 B1 1.6182(19) . ?
N2 C20 1.5046(17) . ?
N2 C17 1.4925(16) . ?
N2 B1 1.5836(18) . ?
C5 H5 0.9400 . ?
C5 C6 1.398(2) . ?
C5 C4 1.390(3) . ?
C6 H6 0.9400 . ?
C6 C1 1.3745(19) . ?
C1 C2 1.395(2) . ?
C8 C9 1.3727(17) . ?
C8 C7 1.3926(18) . ?
C9 H9 0.9400 . ?
C9 C10 1.402(2) . ?
C10 H10 0.9400 . ?
C10 C11 1.381(2) . ?
C4 H4 0.9400 . ?
C4 C3 1.389(2) . ?
C16 H16A 0.9800 . ?
C16 H16B 0.9800 . ?
C16 C15 1.514(2) . ?
C15 H15A 0.9800 . ?
C15 H15B 0.9800 . ?
C15 C14 1.499(3) . ?
C14 H14A 0.9800 . ?
C14 H14B 0.9800 . ?
C14 C13 1.523(3) . ?
C13 H13A 0.9800 . ?
C13 H13B 0.9800 . ?
C7 C12 1.3799(18) . ?
C11 H11 0.9400 . ?
C11 C12 1.395(2) . ?
C12 H12 0.9400 . ?
C20 H20A 0.9800 . ?
C20 H20B 0.9800 . ?
C20 C19 1.523(2) . ?
C19 H19A 0.9800 . ?
C19 H19B 0.9800 . ?
C19 C18 1.528(3) . ?
C18 H18A 0.9800 . ?
C18 H18B 0.9800 . ?
C18 C17 1.513(3) . ?
C17 H17A 0.9800 . ?
C17 H17B 0.9800 . ?
C2 C3 1.3836(19) . ?
C3 H3 0.9400 . ?

loop_
_geom_torsion_atom_site_label_1
_geom_torsion_atom_site_label_2
_geom_torsion_atom_site_label_3
_geom_torsion_atom_site_label_4
_geom_torsion
_geom_torsion_site_symmetry_1
_geom_torsion_site_symmetry_2
_geom_torsion_site_symmetry_3
_geom_torsion_site_symmetry_4
_geom_torsion_publ_flag
O1 C1 C2 O2 -0.15(15) . . . . ?
O1 C1 C2 C3 179.39(12) . . . . ?
O4 B2 O3 C7 7.31(13) . . . . ?
O4 B2 N1 C16 132.08(12) . . . . ?
O4 B2 N1 C13 8.58(16) . . . . ?
O4 B2 N1 B1 -110.44(11) . . . . ?
O4 B2 N2 C20 -130.68(11) . . . . ?
O4 B2 N2 C17 -10.19(15) . . . . ?
O4 B2 N2 B1 110.88(11) . . . . ?
O4 C8 C9 C10 179.54(13) . . . . ?
O4 C8 C7 O3 0.28(15) . . . . ?
O4 C8 C7 C12 -179.74(12) . . . . ?
B2 O4 C8 C9 -176.19(14) . . . . ?
B2 O4 C8 C7 4.33(14) . . . . ?
B2 O3 C7 C8 -4.74(13) . . . . ?
B2 O3 C7 C12 175.29(13) . . . . ?
B2 N1 C16 C15 -168.31(14) . . . . ?
B2 N1 C13 C14 170.70(13) . . . . ?
B2 N1 B1 O1 -123.74(11) . . . . ?
B2 N1 B1 O2 111.96(11) . . . . ?
B2 N1 B1 N2 -5.90(8) . . . . ?
B2 N2 C20 C19 87.34(14) . . . . ?
B2 N2 C17 C18 -85.44(15) . . . . ?
B2 N2 B1 O1 123.46(11) . . . . ?
B2 N2 B1 O2 -111.14(11) . . . . ?
B2 N2 B1 N1 5.76(8) . . . . ?
O3 B2 N1 C16 6.08(16) . . . . ?
O3 B2 N1 C13 -117.42(12) . . . . ?
O3 B2 N1 B1 123.56(11) . . . . ?
O3 B2 N2 C20 -6.44(14) . . . . ?
O3 B2 N2 C17 114.06(12) . . . . ?
O3 B2 N2 B1 -124.87(11) . . . . ?
O3 C7 C12 C11 -179.68(13) . . . . ?
O2 C2 C3 C4 179.32(14) . . . . ?
N1 B2 O3 C7 136.42(11) . . . . ?
N1 B2 N2 C20 112.55(10) . . . . ?
N1 B2 N2 C17 -126.96(11) . . . . ?
N1 B2 N2 B1 -5.89(8) . . . . ?
N1 C16 C15 C14 18.9(2) . . . . ?
N2 B2 O3 C7 -119.86(11) . . . . ?
N2 B2 N1 C16 -111.72(11) . . . . ?
N2 B2 N1 C13 124.78(11) . . . . ?
N2 B2 N1 B1 5.76(8) . . . . ?
N2 C20 C19 C18 22.86(18) . . . . ?
C5 C6 C1 O1 -179.03(14) . . . . ?
C5 C6 C1 C2 1.1(2) . . . . ?
C5 C4 C3 C2 0.5(2) . . . . ?
C6 C5 C4 C3 -0.1(3) . . . . ?
C6 C1 C2 O2 179.76(13) . . . . ?
C6 C1 C2 C3 -0.7(2) . . . . ?
C1 O1 B1 O2 6.69(15) . . . . ?
C1 O1 B1 N1 -120.86(11) . . . . ?
C1 O1 B1 N2 135.84(11) . . . . ?
C1 C2 C3 C4 -0.1(2) . . . . ?
C8 O4 B2 O3 -7.14(13) . . . . ?
C8 O4 B2 N1 -137.22(11) . . . . ?
C8 O4 B2 N2 120.62(11) . . . . ?
C8 C9 C10 C11 0.3(2) . . . . ?
C8 C7 C12 C11 0.3(2) . . . . ?
C9 C8 C7 O3 -179.24(12) . . . . ?
C9 C8 C7 C12 0.7(2) . . . . ?
C9 C10 C11 C12 0.8(3) . . . . ?
C10 C11 C12 C7 -1.1(2) . . . . ?
C4 C5 C6 C1 -0.7(2) . . . . ?
C16 N1 C13 C14 41.22(15) . . . . ?
C16 N1 B1 O1 -5.60(15) . . . . ?
C16 N1 B1 O2 -129.90(11) . . . . ?
C16 N1 B1 N2 112.23(10) . . . . ?
C16 C15 C14 C13 6.6(2) . . . . ?
C15 C14 C13 N1 -29.4(2) . . . . ?
C13 N1 C16 C15 -37.39(16) . . . . ?
C13 N1 B1 O1 115.22(13) . . . . ?
C13 N1 B1 O2 -9.08(15) . . . . ?
C13 N1 B1 N2 -126.94(11) . . . . ?
C7 C8 C9 C10 -1.0(2) . . . . ?
C20 N2 C17 C18 40.82(15) . . . . ?
C20 N2 B1 O1 6.59(16) . . . . ?
C20 N2 B1 O2 131.99(12) . . . . ?
C20 N2 B1 N1 -111.11(11) . . . . ?
C20 C19 C18 C17 2.1(2) . . . . ?
C19 C18 C17 N2 -26.36(19) . . . . ?
C17 N2 C20 C19 -39.82(14) . . . . ?
C17 N2 B1 O1 -117.52(13) . . . . ?
C17 N2 B1 O2 7.88(17) . . . . ?
C17 N2 B1 N1 124.78(11) . . . . ?
C2 O2 B1 O1 -6.79(14) . . . . ?
C2 O2 B1 N1 121.19(11) . . . . ?
C2 O2 B1 N2 -135.83(11) . . . . ?
B1 O1 C1 C6 175.97(14) . . . . ?
B1 O1 C1 C2 -4.13(15) . . . . ?
B1 O2 C2 C1 4.35(15) . . . . ?
B1 O2 C2 C3 -175.15(14) . . . . ?
B1 N1 C16 C15 90.03(16) . . . . ?
B1 N1 C13 C14 -85.69(15) . . . . ?
B1 N2 C20 C19 -171.23(12) . . . . ?
B1 N2 C17 C18 171.02(13) . . . . ?
